data_7157947
loop_
_publ_author_name
'Goodwin, Rosemary J.'
'Blyth, Mitchell T.'
'Fung, Alfred K. K.'
'Smith, Leesa M.'
'Norcott, Philip L.'
'Tanovic, Sara'
'Coote, Michelle L.'
'White, Nicholas G.'

_publ_section_title
;
 Simple acyclic molecules containing a single charge-assisted O-H group
 can recognize anions in acetonitrile&#x2009;:&#x2009;water mixtures.
;
_journal_issue 12
_journal_name_full 'Organic &amp; biomolecular chemistry'
_journal_page_first 2794
_journal_page_last 2803
_journal_paper_doi 10.1039/d1ob00282a
_journal_volume 19
_journal_year 2021
_chemical_compound_source synthesized
_chemical_formula_moiety 'C26 H22 N2 O2, F6 P, C2 H3 N, Br'
_chemical_formula_sum 'C28 H25 Br F6 N3 O2 P'
_chemical_formula_weight 660.39
_space_group_IT_number 14
_space_group_name_Hall '-P 2ybc'
_space_group_name_H-M_alt 'P 1 21/c 1'
_symmetry_cell_setting monoclinic
_symmetry_space_group_name_Hall '-P 2ybc'
_symmetry_space_group_name_H-M 'P 1 21/c 1'
_atom_sites_solution_hydrogens difmap
_atom_sites_solution_primary other
_audit_update_record
;
2020-12-16 deposited with the CCDC.	2021-03-08 downloaded from the CCDC.
;
_cell_angle_alpha 90
_cell_angle_beta 90.8455(11)
_cell_angle_gamma 90
_cell_formula_units_Z 4
_cell_length_a 14.3441(2)
_cell_length_b 11.43670(10)
_cell_length_c 16.6982(2)
_cell_measurement_reflns_used 18974
_cell_measurement_temperature 150
_cell_measurement_theta_max 72
_cell_measurement_theta_min 3
_cell_volume 2739.03(6)
_computing_cell_refinement 'CrysAlisPro, (Agilent, 2011)'
_computing_data_collection 'SuperNova, (Oxford Diffraction, 2010)'
_computing_data_reduction 'CrysAlisPro, (Agilent, 2011)'
_computing_publication_material 'CRYSTALS (Betteridge et al., 2003)'
_computing_structure_refinement 'CRYSTALS (Betteridge et al., 2003)'
_computing_structure_solution 'Superflip (Palatinus & Chapuis, 2007)'
_diffrn_ambient_temperature 150
_diffrn_measured_fraction_theta_full 0.998
_diffrn_measured_fraction_theta_max 0.998
_diffrn_measurement_device Area
_diffrn_measurement_device_type 'Oxford Diffraction SuperNova'
_diffrn_measurement_method \w
_diffrn_radiation_monochromator graphite
_diffrn_radiation_type 'Cu K\a'
_diffrn_radiation_wavelength 1.54184
_diffrn_reflns_av_R_equivalents 0.024
_diffrn_reflns_limit_h_max 17
_diffrn_reflns_limit_h_min -17
_diffrn_reflns_limit_k_max 14
_diffrn_reflns_limit_k_min -14
_diffrn_reflns_limit_l_max 20
_diffrn_reflns_limit_l_min -16
_diffrn_reflns_number 32508
_diffrn_reflns_theta_full 72.401
_diffrn_reflns_theta_max 72.401
_diffrn_reflns_theta_min 4.687
_diffrn_standards_number 0
_exptl_absorpt_coefficient_mu 3.261
_exptl_absorpt_correction_T_max 1.00
_exptl_absorpt_correction_T_min 0.80
_exptl_absorpt_correction_type multi-scan
_exptl_absorpt_process_details 'CrysAlisPro, (Agilent, 2011)'
_exptl_crystal_colour yellow
_exptl_crystal_density_diffrn 1.601
_exptl_crystal_density_method 'not measured'
_exptl_crystal_description block
_exptl_crystal_F_000 1335.994
_exptl_crystal_size_max 0.27
_exptl_crystal_size_mid 0.14
_exptl_crystal_size_min 0.10
_refine_diff_density_max 0.47
_refine_diff_density_min -0.55
_refine_ls_extinction_method None
_refine_ls_goodness_of_fit_ref 0.9539
_refine_ls_hydrogen_treatment mixed
_refine_ls_matrix_type full
_refine_ls_number_parameters 412
_refine_ls_number_reflns 5391
_refine_ls_number_restraints 2
_refine_ls_R_factor_all 0.0357
_refine_ls_R_factor_gt 0.0345
_refine_ls_shift/su_max 0.0008983
_refine_ls_shift/su_mean 0.0000336
_refine_ls_structure_factor_coef Fsqd
_refine_ls_weighting_details
;
 Method, part 1, Chebychev polynomial, (Watkin, 1994, Prince, 1982) 
 [weight] = 1.0/[A~0~*T~0~(x)+A~1~*T~1~(x) ... +A~n-1~]*T~n-1~(x)] 
 where A~i~ are the Chebychev coefficients listed below and x= Fcalc/Fmax 
 Method = Robust Weighting (Prince, 1982) 
 W = [weight] * [1-(deltaF/6*sigmaF)^2^]^2^ 
 A~i~ are: 
 0.113E+04 0.187E+04 0.114E+04 456. 91.0 
;
_refine_ls_weighting_scheme calc
_refine_ls_wR_factor_all 0.0809
_refine_ls_wR_factor_gt 0.0805
_refine_ls_wR_factor_ref 0.0809
_reflns_limit_h_max 17
_reflns_limit_h_min -17
_reflns_limit_k_max 14
_reflns_limit_k_min 0
_reflns_limit_l_max 20
_reflns_limit_l_min 0
_reflns_number_gt 5214
_reflns_number_total 5413
_reflns_threshold_expression I>2.0\s(I)
_oxford_diffrn_Wilson_B_factor 2.86
_oxford_diffrn_Wilson_scale 0.19
_oxford_refine_ls_r_factor_ref 0.0357
_oxford_refine_ls_scale 2.431(12)
_oxford_reflns_number_all 5391
_oxford_reflns_threshold_expression_ref I>-3.0\s(I)
_cod_data_source_file d1ob00282a2.cif
_cod_data_source_block COMPOUNDNAME
_cod_depositor_comments
;
The following automatic conversions were performed:

data item '_atom_sites_solution_primary' value 'Other' was changed to
'other' in accordance with the
/home/data/users/saulius/crontab/automatic-downloads/rss-feeds/RSC/lib/dictionaries/cif_core.dic
dictionary named 'cif_core.dic' version 2.4.2 last updated on
2011-04-26.

Automatic conversion script
Id: cif_fix_values 7556 2019-12-06 15:28:31Z antanas 

 Adding full bibliography for 7157935--7157948.cif.
;
_cod_original_cell_volume 2739.03(3)
_cod_original_sg_symbol_H-M 'P 21/c '
_cod_original_formula_sum 'C28 H25 Br1 F6 N3 O2 P1'
_cod_database_code 7157947

loop_
_symmetry_equiv_pos_as_xyz
x,y,z
-x,-y,-z
x,-y+1/2,z+1/2
-x,y+1/2,-z+1/2

loop_
_atom_site_label
_atom_site_type_symbol
_atom_site_fract_x
_atom_site_fract_y
_atom_site_fract_z
_atom_site_U_iso_or_equiv
_atom_site_occupancy
_atom_site_adp_type
_atom_site_refinement_flags_posn
_atom_site_refinement_flags_adp
_atom_site_refinement_flags_occupancy
_atom_site_disorder_assembly
_atom_site_disorder_group
_atom_site_attached_hydrogens
F102 F 0.48774(11) 0.69171(13) 0.43747(9) 0.0573 1.0000 Uani . . . . . .
F103 F 0.3914(2) 0.7882(4) 0.3531(3) 0.1065 0.7500 Uani . . . . 1 .
F104 F 0.4715(3) 0.8835(3) 0.44775(16) 0.0817 0.7500 Uani . . . . 1 .
F105 F 0.60244(17) 0.8067(3) 0.40159(19) 0.0832 0.7500 Uani . . . . 1 .
F106 F 0.5239(4) 0.7123(3) 0.30641(14) 0.0908 0.7500 Uani . . . . 1 .
F107 F 0.50069(14) 0.90382(15) 0.31361(10) 0.0782 1.0000 Uani . . . . . .
F113 F 0.4453(9) 0.7081(7) 0.3107(4) 0.0748 0.2500 Uani . . . . 2 .
F114 F 0.3877(7) 0.8314(13) 0.3964(6) 0.0998 0.2500 Uani . . . . 2 .
F115 F 0.5314(9) 0.8898(7) 0.4300(5) 0.0905 0.2500 Uani . . . . 2 .
F116 F 0.5892(6) 0.7593(9) 0.3491(8) 0.0915 0.2500 Uani . . . . 2 .
O1 O -0.01343(9) 0.52876(12) 0.37505(9) 0.0364 1.0000 Uani D . . . . .
C2 C -0.07411(12) 0.46531(16) 0.32976(11) 0.0303 1.0000 Uani . . . . . .
C3 C -0.14648(14) 0.51692(19) 0.28785(13) 0.0404 1.0000 Uani . . . . . .
C4 C -0.20914(14) 0.4520(2) 0.24057(13) 0.0475 1.0000 Uani . . . . . .
C5 C -0.19956(14) 0.3349(2) 0.23449(12) 0.0427 1.0000 Uani . . . . . .
C6 C -0.06358(11) 0.34178(16) 0.32582(10) 0.0250 1.0000 Uani . . . . . .
C7 C -0.12705(12) 0.27680(18) 0.27678(11) 0.0325 1.0000 Uani . . . . . .
C8 C -0.11800(13) 0.15506(19) 0.27139(12) 0.0383 1.0000 Uani . . . . . .
C9 C -0.05037(14) 0.09835(17) 0.31382(13) 0.0394 1.0000 Uani . . . . . .
C10 C 0.01039(13) 0.16318(17) 0.36171(12) 0.0334 1.0000 Uani . . . . . .
N11 N 0.00521(10) 0.27964(13) 0.36744(9) 0.0260 1.0000 Uani . . . . . .
C12 C 0.07662(11) 0.33522(16) 0.42064(10) 0.0270 1.0000 Uani . . . . . .
C13 C 0.15923(11) 0.38266(14) 0.37618(10) 0.0240 1.0000 Uani . . . . . .
C14 C 0.17519(12) 0.35778(15) 0.29653(10) 0.0270 1.0000 Uani . . . . . .
C15 C 0.25526(13) 0.39678(16) 0.25902(11) 0.0308 1.0000 Uani . . . . . .
C16 C 0.31966(12) 0.46321(18) 0.30166(11) 0.0335 1.0000 Uani . . . . . .
C17 C 0.30467(12) 0.48836(17) 0.38171(11) 0.0329 1.0000 Uani . . . . . .
C18 C 0.22575(11) 0.44806(15) 0.41968(10) 0.0265 1.0000 Uani . . . . . .
C19 C 0.20926(12) 0.46647(17) 0.50796(10) 0.0311 1.0000 Uani . . . . . .
N20 N 0.27912(10) 0.54353(15) 0.54837(9) 0.0345 1.0000 Uani . . . . . .
C21 C 0.34914(14) 0.4878(2) 0.58545(13) 0.0443 1.0000 Uani . . . . . .
C22 C 0.41563(15) 0.5459(3) 0.63178(14) 0.0517 1.0000 Uani . . . . . .
C23 C 0.40837(15) 0.6633(3) 0.64016(13) 0.0496 1.0000 Uani . . . . . .
C24 C 0.33746(14) 0.7270(2) 0.59944(12) 0.0407 1.0000 Uani . . . . . .
C25 C 0.27161(13) 0.66439(19) 0.55133(11) 0.0335 1.0000 Uani . . . . . .
C26 C 0.33180(17) 0.8487(2) 0.60676(13) 0.0500 1.0000 Uani . . . . . .
C27 C 0.26450(19) 0.9080(2) 0.56665(14) 0.0527 1.0000 Uani . . . . . .
C28 C 0.19958(17) 0.8493(2) 0.51776(13) 0.0444 1.0000 Uani . . . . . .
C29 C 0.20062(14) 0.72932(19) 0.50963(12) 0.0379 1.0000 Uani . . . . . .
O30 O 0.13894(12) 0.67200(15) 0.46265(10) 0.0504 1.0000 Uani D . . . . .
P101 P 0.49375(4) 0.79870(5) 0.37561(3) 0.0399 1.0000 Uani . . . . . .
N201 N 0.77473(15) 0.8810(2) 0.56385(15) 0.0603 1.0000 Uani . . . . . .
C202 C 0.69932(16) 0.8632(2) 0.58126(14) 0.0446 1.0000 Uani . . . . . .
C203 C 0.60575(18) 0.8416(3) 0.60559(17) 0.0601 1.0000 Uani . . . . . .
Br1 Br -0.037989(15) 0.800426(17) 0.389503(12) 0.0378 1.0000 Uani . . . . . .
H31 H -0.1538 0.5990 0.2908 0.0507 1.0000 Uiso R . . . . .
H41 H -0.2597 0.4924 0.2141 0.0575 1.0000 Uiso R . . . . .
H51 H -0.2397 0.2914 0.2019 0.0533 1.0000 Uiso R . . . . .
H81 H -0.1597 0.1135 0.2393 0.0471 1.0000 Uiso R . . . . .
H91 H -0.0445 0.0164 0.3113 0.0481 1.0000 Uiso R . . . . .
H101 H 0.0602 0.1248 0.3904 0.0401 1.0000 Uiso R . . . . .
H121 H 0.0470 0.3968 0.4505 0.0332 1.0000 Uiso R . . . . .
H122 H 0.0984 0.2758 0.4578 0.0333 1.0000 Uiso R . . . . .
H141 H 0.1315 0.3159 0.2663 0.0331 1.0000 Uiso R . . . . .
H151 H 0.2652 0.3787 0.2045 0.0376 1.0000 Uiso R . . . . .
H161 H 0.3737 0.4898 0.2750 0.0425 1.0000 Uiso R . . . . .
H171 H 0.3477 0.5344 0.4099 0.0410 1.0000 Uiso R . . . . .
H191 H 0.1486 0.5019 0.5147 0.0389 1.0000 Uiso R . . . . .
H192 H 0.2130 0.3899 0.5354 0.0396 1.0000 Uiso R . . . . .
H211 H 0.3514 0.4061 0.5779 0.0554 1.0000 Uiso R . . . . .
H221 H 0.4633 0.5027 0.6553 0.0625 1.0000 Uiso R . . . . .
H231 H 0.4499 0.7025 0.6739 0.0592 1.0000 Uiso R . . . . .
H261 H 0.3763 0.8902 0.6390 0.0616 1.0000 Uiso R . . . . .
H271 H 0.2604 0.9904 0.5712 0.0657 1.0000 Uiso R . . . . .
H281 H 0.1524 0.8921 0.4914 0.0527 1.0000 Uiso R . . . . .
H2031 H 0.5809 0.7762 0.5778 0.0912 1.0000 Uiso R . . . . .
H2033 H 0.6052 0.8277 0.6609 0.0921 1.0000 Uiso R . . . . .
H2032 H 0.5676 0.9073 0.5925 0.0922 1.0000 Uiso R . . . . .
H11 H -0.0241(19) 0.5985(15) 0.3730(17) 0.0550 1.0000 Uiso D . . . . .
H301 H 0.101(2) 0.719(2) 0.4444(19) 0.0761 1.0000 Uiso D . . . . .

loop_
_atom_site_aniso_label
_atom_site_aniso_U_11
_atom_site_aniso_U_22
_atom_site_aniso_U_33
_atom_site_aniso_U_23
_atom_site_aniso_U_13
_atom_site_aniso_U_12
F102 0.0564(8) 0.0637(9) 0.0518(8) 0.0169(7) 0.0002(6) 0.0010(6)
F103 0.0400(15) 0.151(4) 0.127(3) 0.059(3) -0.0396(19) -0.021(2)
F104 0.125(3) 0.0708(18) 0.0501(13) 0.0012(11) 0.0233(18) 0.0233(19)
F105 0.0368(11) 0.132(3) 0.0803(19) 0.0131(17) -0.0050(12) -0.0203(13)
F106 0.156(3) 0.0758(18) 0.0404(12) -0.0107(11) -0.0041(18) 0.031(2)
F107 0.1084(14) 0.0634(10) 0.0633(10) 0.0231(8) 0.0212(9) 0.0023(9)
F113 0.129(7) 0.058(4) 0.036(3) 0.007(3) -0.019(4) -0.033(5)
F114 0.078(6) 0.148(10) 0.074(6) 0.056(7) 0.033(6) 0.061(7)
F115 0.146(9) 0.057(4) 0.066(5) 0.002(4) -0.075(6) -0.032(6)
F116 0.062(5) 0.081(6) 0.133(9) 0.053(6) 0.062(6) 0.023(4)
O1 0.0347(7) 0.0253(6) 0.0491(8) -0.0009(6) -0.0050(6) -0.0002(5)
C2 0.0270(8) 0.0329(9) 0.0312(9) 0.0046(7) 0.0023(7) -0.0012(7)
C3 0.0354(10) 0.0398(11) 0.0460(11) 0.0138(9) 0.0011(8) 0.0052(8)
C4 0.0338(10) 0.0647(15) 0.0436(11) 0.0190(10) -0.0086(8) 0.0029(10)
C5 0.0302(9) 0.0636(14) 0.0341(10) 0.0043(10) -0.0072(8) -0.0077(9)
C6 0.0221(7) 0.0302(9) 0.0227(7) 0.0028(7) 0.0023(6) -0.0024(6)
C7 0.0265(8) 0.0420(10) 0.0289(9) 0.0014(8) 0.0017(7) -0.0080(7)
C8 0.0331(9) 0.0417(11) 0.0403(10) -0.0084(9) 0.0043(8) -0.0167(8)
C9 0.0387(10) 0.0290(9) 0.0507(12) -0.0052(8) 0.0105(9) -0.0099(8)
C10 0.0310(9) 0.0265(9) 0.0429(10) 0.0041(8) 0.0057(7) -0.0009(7)
N11 0.0239(7) 0.0264(7) 0.0277(7) 0.0015(6) 0.0017(5) -0.0028(5)
C12 0.0247(8) 0.0314(9) 0.0249(8) 0.0020(7) -0.0034(6) -0.0014(7)
C13 0.0222(7) 0.0243(8) 0.0254(8) 0.0035(6) -0.0019(6) 0.0025(6)
C14 0.0278(8) 0.0278(8) 0.0253(8) 0.0008(6) -0.0030(6) 0.0019(6)
C15 0.0330(9) 0.0340(9) 0.0253(8) 0.0033(7) 0.0028(7) 0.0058(7)
C16 0.0238(8) 0.0406(10) 0.0363(9) 0.0064(8) 0.0055(7) -0.0001(7)
C17 0.0237(8) 0.0374(10) 0.0375(9) -0.0007(8) -0.0028(7) -0.0032(7)
C18 0.0229(8) 0.0287(8) 0.0277(8) -0.0016(7) -0.0024(6) 0.0020(6)
C19 0.0267(8) 0.0370(10) 0.0295(9) -0.0044(7) -0.0034(6) -0.0028(7)
N20 0.0277(7) 0.0446(9) 0.0310(8) -0.0077(7) -0.0038(6) -0.0004(7)
C21 0.0316(9) 0.0576(14) 0.0436(11) -0.0065(10) -0.0072(8) 0.0076(9)
C22 0.0325(10) 0.0753(17) 0.0469(12) -0.0106(12) -0.0123(9) 0.0078(10)
C23 0.0327(10) 0.0786(17) 0.0373(11) -0.0138(11) -0.0050(8) -0.0124(10)
C24 0.0361(10) 0.0568(13) 0.0293(9) -0.0139(9) 0.0051(8) -0.0139(9)
C25 0.0305(9) 0.0437(11) 0.0263(8) -0.0079(8) 0.0023(7) -0.0053(8)
C26 0.0565(13) 0.0571(14) 0.0365(11) -0.0148(10) 0.0069(9) -0.0227(11)
C27 0.0774(16) 0.0403(12) 0.0406(11) -0.0069(10) 0.0116(11) -0.0162(11)
C28 0.0592(13) 0.0393(11) 0.0348(10) -0.0013(9) 0.0053(9) 0.0010(10)
C29 0.0408(10) 0.0414(11) 0.0318(10) -0.0069(8) 0.0032(8) -0.0031(9)
O30 0.0486(9) 0.0431(8) 0.0588(10) -0.0108(7) -0.0256(7) 0.0112(7)
P101 0.0350(3) 0.0487(3) 0.0360(3) 0.0039(2) -0.0016(2) -0.0044(2)
N201 0.0490(12) 0.0607(13) 0.0711(14) 0.0099(11) -0.0010(10) 0.0139(10)
C202 0.0481(13) 0.0408(11) 0.0446(12) 0.0029(9) -0.0075(9) 0.0095(9)
C203 0.0529(14) 0.0708(17) 0.0567(15) -0.0001(13) 0.0008(11) -0.0052(13)
Br1 0.05126(14) 0.03214(12) 0.03007(12) 0.00716(7) -0.00215(9) 0.00979(8)

loop_
_atom_type_symbol
_atom_type_scat_dispersion_real
_atom_type_scat_dispersion_imag
_atom_type_scat_Cromer_Mann_a1
_atom_type_scat_Cromer_Mann_b1
_atom_type_scat_Cromer_Mann_a2
_atom_type_scat_Cromer_Mann_b2
_atom_type_scat_Cromer_Mann_a3
_atom_type_scat_Cromer_Mann_b3
_atom_type_scat_Cromer_Mann_a4
_atom_type_scat_Cromer_Mann_b4
_atom_type_scat_Cromer_Mann_c
_atom_type_scat_source
C 0.0181 0.0091 2.3100 20.8439 1.0200 10.2075 1.5886 0.5687 0.8650 51.6512 0.2156 'International Tables Vol C 4.2.6.8 and 6.1.1.4'
H 0.0000 0.0000 0.4930 10.5109 0.3229 26.1257 0.1402 3.1424 0.0408 57.7998 0.0030 'International Tables Vol C 4.2.6.8 and 6.1.1.4'
N 0.0311 0.0180 12.2126 0.0057 3.1322 9.8933 2.0125 28.9975 1.1663 0.5826 -11.5290 'International Tables Vol C 4.2.6.8 and 6.1.1.4'
O 0.0492 0.0322 3.0485 13.2771 2.2868 5.7011 1.5463 0.3239 0.8670 32.9089 0.2508 'International Tables Vol C 4.2.6.8 and 6.1.1.4'
F 0.0727 0.0534 3.5392 10.2825 2.6412 4.2944 1.5170 0.2615 1.0243 26.1476 0.2776 'International Tables Vol C 4.2.6.8 and 6.1.1.4'
P 0.2955 0.4335 6.4345 1.9067 4.1791 27.1570 1.7800 0.5260 1.4908 68.1645 1.1149 'International Tables Vol C 4.2.6.8 and 6.1.1.4'
Br -0.6763 1.2805 17.1789 2.1723 5.2358 16.5796 5.6377 0.2609 3.9851 41.4328 2.9557 'International Tables Vol C 4.2.6.8 and 6.1.1.4'

loop_
_geom_angle_atom_site_label_1
_geom_angle_site_symmetry_1
_geom_angle_atom_site_label_2
_geom_angle_site_symmetry_2
_geom_angle_atom_site_label_3
_geom_angle_site_symmetry_3
_geom_angle
_geom_angle_publ_flag
C2 . O1 . H11 . 112.5(19) no
O1 . C2 . C3 . 121.83(18) yes
O1 . C2 . C6 . 119.33(15) yes
C3 . C2 . C6 . 118.83(18) yes
C2 . C3 . C4 . 122.2(2) yes
C2 . C3 . H31 . 118.8 no
C4 . C3 . H31 . 119.0 no
C3 . C4 . C5 . 120.19(19) yes
C3 . C4 . H41 . 118.6 no
C5 . C4 . H41 . 121.2 no
C4 . C5 . C7 . 120.21(19) yes
C4 . C5 . H51 . 120.7 no
C7 . C5 . H51 . 119.0 no
C2 . C6 . C7 . 118.51(16) yes
C2 . C6 . N11 . 123.95(15) yes
C7 . C6 . N11 . 117.54(16) yes
C6 . C7 . C5 . 120.07(19) yes
C6 . C7 . C8 . 119.75(17) yes
C5 . C7 . C8 . 120.18(18) yes
C7 . C8 . C9 . 120.48(18) yes
C7 . C8 . H81 . 119.1 no
C9 . C8 . H81 . 120.4 no
C8 . C9 . C10 . 118.89(19) yes
C8 . C9 . H91 . 121.1 no
C10 . C9 . H91 . 120.0 no
C9 . C10 . N11 . 122.53(18) yes
C9 . C10 . H101 . 119.9 no
N11 . C10 . H101 . 117.5 no
C6 . N11 . C10 . 120.80(15) yes
C6 . N11 . C12 . 123.77(14) yes
C10 . N11 . C12 . 115.44(15) yes
N11 . C12 . C13 . 113.49(14) yes
N11 . C12 . H121 . 108.4 no
C13 . C12 . H121 . 110.3 no
N11 . C12 . H122 . 107.1 no
C13 . C12 . H122 . 108.6 no
H121 . C12 . H122 . 108.8 no
C12 . C13 . C14 . 122.81(15) yes
C12 . C13 . C18 . 117.98(15) yes
C14 . C13 . C18 . 119.06(15) yes
C13 . C14 . C15 . 121.14(16) yes
C13 . C14 . H141 . 120.4 no
C15 . C14 . H141 . 118.4 no
C14 . C15 . C16 . 119.59(16) yes
C14 . C15 . H151 . 120.0 no
C16 . C15 . H151 . 120.4 no
C15 . C16 . C17 . 119.83(16) yes
C15 . C16 . H161 . 118.6 no
C17 . C16 . H161 . 121.6 no
C16 . C17 . C18 . 120.78(16) yes
C16 . C17 . H171 . 119.5 no
C18 . C17 . H171 . 119.7 no
C13 . C18 . C17 . 119.59(16) yes
C13 . C18 . C19 . 117.60(15) yes
C17 . C18 . C19 . 122.76(15) yes
C18 . C19 . N20 . 114.24(15) yes
C18 . C19 . H191 . 109.0 no
N20 . C19 . H191 . 107.5 no
C18 . C19 . H192 . 108.6 no
N20 . C19 . H192 . 106.4 no
H191 . C19 . H192 . 111.1 no
C19 . N20 . C21 . 115.13(18) yes
C19 . N20 . C25 . 123.63(15) yes
C21 . N20 . C25 . 121.17(17) yes
N20 . C21 . C22 . 122.4(2) yes
N20 . C21 . H211 . 116.0 no
C22 . C21 . H211 . 121.6 no
C21 . C22 . C23 . 118.6(2) yes
C21 . C22 . H221 . 118.5 no
C23 . C22 . H221 . 122.9 no
C22 . C23 . C24 . 121.1(2) yes
C22 . C23 . H231 . 119.5 no
C24 . C23 . H231 . 119.4 no
C23 . C24 . C25 . 118.5(2) yes
C23 . C24 . C26 . 120.8(2) yes
C25 . C24 . C26 . 120.7(2) yes
C24 . C25 . N20 . 118.03(19) yes
C24 . C25 . C29 . 118.3(2) yes
N20 . C25 . C29 . 123.65(17) yes
C24 . C26 . C27 . 119.9(2) yes
C24 . C26 . H261 . 120.2 no
C27 . C26 . H261 . 119.9 no
C26 . C27 . C28 . 120.9(2) yes
C26 . C27 . H271 . 120.3 no
C28 . C27 . H271 . 118.8 no
C27 . C28 . C29 . 121.7(2) yes
C27 . C28 . H281 . 119.5 no
C29 . C28 . H281 . 118.7 no
C25 . C29 . C28 . 118.47(19) yes
C25 . C29 . O30 . 119.19(19) yes
C28 . C29 . O30 . 122.3(2) yes
C29 . O30 . H301 . 109(2) no
F105 . P101 . F102 . 86.05(12) yes
F105 . P101 . F107 . 93.59(14) yes
F102 . P101 . F107 . 179.24(10) yes
F105 . P101 . F106 . 87.6(2) yes
F102 . P101 . F106 . 90.68(13) yes
F107 . P101 . F106 . 88.65(13) yes
F105 . P101 . F104 . 88.03(18) yes
F102 . P101 . F104 . 87.93(13) yes
F107 . P101 . F104 . 92.72(13) yes
F106 . P101 . F104 . 175.5(2) yes
F105 . P101 . F103 . 178.23(18) yes
F102 . P101 . F103 . 92.19(15) yes
F107 . P101 . F103 . 88.18(16) yes
F106 . P101 . F103 . 92.5(2) yes
F104 . P101 . F103 . 91.8(2) yes
N201 . C202 . C203 . 178.2(3) yes
C202 . C203 . H2031 . 110.2 no
C202 . C203 . H2033 . 109.3 no
H2031 . C203 . H2033 . 109.9 no
C202 . C203 . H2032 . 109.6 no
H2031 . C203 . H2032 . 107.5 no
H2033 . C203 . H2032 . 110.4 no

loop_
_geom_bond_atom_site_label_1
_geom_bond_site_symmetry_1
_geom_bond_atom_site_label_2
_geom_bond_site_symmetry_2
_geom_bond_distance
_geom_bond_publ_flag
F102 . P101 . 1.6044(14) yes
F103 . P101 . 1.515(3) yes
F104 . P101 . 1.583(3) yes
F105 . P101 . 1.615(2) yes
F106 . P101 . 1.585(2) yes
F107 . P101 . 1.5906(16) yes
F113 . P101 . 1.645(6) yes
F114 . P101 . 1.610(9) yes
F115 . P101 . 1.479(7) yes
F116 . P101 . 1.514(6) yes
O1 . C2 . 1.355(2) yes
O1 . H11 . 0.813(17) no
C2 . C3 . 1.376(3) yes
C2 . C6 . 1.422(3) yes
C3 . C4 . 1.400(3) yes
C3 . H31 . 0.945 no
C4 . C5 . 1.351(4) yes
C4 . H41 . 0.962 no
C5 . C7 . 1.414(3) yes
C5 . H51 . 0.930 no
C6 . C7 . 1.425(2) yes
C6 . N11 . 1.393(2) yes
C7 . C8 . 1.401(3) yes
C8 . C9 . 1.358(3) yes
C8 . H81 . 0.928 no
C9 . C10 . 1.389(3) yes
C9 . H91 . 0.942 no
C10 . N11 . 1.337(2) yes
C10 . H101 . 0.960 no
N11 . C12 . 1.489(2) yes
C12 . C13 . 1.508(2) yes
C12 . H121 . 0.965 no
C12 . H122 . 0.969 no
C13 . C14 . 1.383(2) yes
C13 . C18 . 1.406(2) yes
C14 . C15 . 1.390(2) yes
C14 . H141 . 0.931 no
C15 . C16 . 1.385(3) yes
C15 . H151 . 0.947 no
C16 . C17 . 1.387(3) yes
C16 . H161 . 0.950 no
C17 . C18 . 1.385(2) yes
C17 . H171 . 0.933 no
C18 . C19 . 1.511(2) yes
C19 . N20 . 1.489(2) yes
C19 . H191 . 0.968 no
C19 . H192 . 0.989 no
N20 . C21 . 1.334(3) yes
N20 . C25 . 1.387(3) yes
C21 . C22 . 1.389(3) yes
C21 . H211 . 0.943 no
C22 . C23 . 1.353(4) yes
C22 . H221 . 0.927 no
C23 . C24 . 1.417(3) yes
C23 . H231 . 0.928 no
C24 . C25 . 1.424(3) yes
C24 . C26 . 1.400(4) yes
C25 . C29 . 1.433(3) yes
C26 . C27 . 1.349(4) yes
C26 . H261 . 0.956 no
C27 . C28 . 1.401(3) yes
C27 . H271 . 0.947 no
C28 . C29 . 1.379(3) yes
C28 . H281 . 0.940 no
C29 . O30 . 1.345(3) yes
O30 . H301 . 0.820(17) no
N201 . C202 . 1.142(3) yes
C202 . C203 . 1.430(3) yes
C203 . H2031 . 0.947 no
C203 . H2033 . 0.937 no
C203 . H2032 . 0.953 no

loop_
_geom_hbond_atom_site_label_D
_geom_hbond_site_symmetry_D
_geom_hbond_atom_site_label_H
_geom_hbond_site_symmetry_H
_geom_hbond_atom_site_label_A
_geom_hbond_site_symmetry_A
_geom_hbond_angle_DHA
_geom_hbond_distance_DH
_geom_hbond_distance_HA
_geom_hbond_distance_DA
_geom_hbond_publ_flag
C10 . H101 . N201 2_666 150.05(7) 0.960 2.478 3.345(3) yes
C12 . H122 . N201 2_666 128.22(6) 0.969 2.584 3.273(3) yes
